data_4316706
loop_
_publ_author_name
'Gang Wei'
'Yu-Feng Shen'
'Yong-Ru Li'
'Xiao-Chun Huang'

_publ_contact_author_email xchuang@stu.edu.cn
_publ_contact_author_fax '86 754 2902589'
_publ_contact_author_phone '86 754 2902917'
_publ_section_title
;
 Synthesis, Crystal Structure, and Photoluminescent Properties of Ternary
 Cd(II)/Triazolate/Chloride System
;
_journal_name_full 'Inorganic Chemistry'
_journal_page_first 9191
_journal_page_last 9199
_journal_paper_doi 10.1021/ic100610t
_journal_volume 49
_journal_year 2010
_chemical_formula_moiety 'C24 H26 Cd8 Cl4 N36 O'
_chemical_formula_sum 'C24 H26 Cd8 Cl4 N36 O'
_chemical_formula_weight 1875.80
_chemical_name_systematic
;
 ?
;
_space_group_IT_number 15
_symmetry_cell_setting monoclinic
_symmetry_space_group_name_Hall '-C 2yc'
_symmetry_space_group_name_H-M 'C 1 2/c 1'
_atom_sites_solution_hydrogens geom
_atom_sites_solution_primary direct
_atom_sites_solution_secondary difmap
_audit_creation_method SHELXL-97
_cell_angle_alpha 90.00
_cell_angle_beta 118.0890(10)
_cell_angle_gamma 90.00
_cell_formula_units_Z 4
_cell_length_a 20.6990(8)
_cell_length_b 16.4603(6)
_cell_length_c 18.0284(7)
_cell_measurement_reflns_used 11602
_cell_measurement_temperature 294(2)
_cell_measurement_theta_max 27.9
_cell_measurement_theta_min 2.23
_cell_volume 5419.0(4)
_computing_cell_refinement 'Bruker SMART'
_computing_data_collection 'Bruker SMART'
_computing_data_reduction 'Bruker SMART'
_computing_molecular_graphics 'Bruker SMART'
_computing_publication_material 'Bruker SMART'
_computing_structure_refinement 'SHELXL-97 (Sheldrick, 1997)'
_computing_structure_solution 'SHELXS-97 (Sheldrick, 1990)'
_diffrn_ambient_temperature 294(2)
_diffrn_measured_fraction_theta_full 0.997
_diffrn_measured_fraction_theta_max 0.997
_diffrn_measurement_device_type 'Bruker APEX area-dectector diffractometer'
_diffrn_measurement_method '\f and \w-scan'
_diffrn_radiation_monochromator graphite
_diffrn_radiation_source 'fine-focus sealed tube'
_diffrn_radiation_type MoK\a
_diffrn_radiation_wavelength 0.71073
_diffrn_reflns_av_R_equivalents 0.0226
_diffrn_reflns_av_sigmaI/netI 0.0205
_diffrn_reflns_limit_h_max 24
_diffrn_reflns_limit_h_min -24
_diffrn_reflns_limit_k_max 19
_diffrn_reflns_limit_k_min -17
_diffrn_reflns_limit_l_max 21
_diffrn_reflns_limit_l_min -18
_diffrn_reflns_number 14916
_diffrn_reflns_theta_full 25.00
_diffrn_reflns_theta_max 25.00
_diffrn_reflns_theta_min 2.23
_exptl_absorpt_coefficient_mu 3.335
_exptl_absorpt_correction_T_max 0.449
_exptl_absorpt_correction_T_min 0.369
_exptl_absorpt_correction_type multi-scan
_exptl_absorpt_process_details 'SADABS (Sheldrick, 1996)'
_exptl_crystal_colour colorless
_exptl_crystal_density_diffrn 2.299
_exptl_crystal_density_method 'not measured'
_exptl_crystal_description polyhedron
_exptl_crystal_F_000 3528
_exptl_crystal_size_max 0.31
_exptl_crystal_size_mid 0.27
_exptl_crystal_size_min 0.24
_refine_diff_density_max 0.568
_refine_diff_density_min -1.666
_refine_diff_density_rms 0.111
_refine_ls_extinction_method none
_refine_ls_goodness_of_fit_ref 1.070
_refine_ls_hydrogen_treatment constr
_refine_ls_matrix_type full
_refine_ls_number_parameters 342
_refine_ls_number_reflns 4768
_refine_ls_number_restraints 12
_refine_ls_restrained_S_all 1.073
_refine_ls_R_factor_all 0.0234
_refine_ls_R_factor_gt 0.0222
_refine_ls_shift/su_max 0.002
_refine_ls_shift/su_mean 0.000
_refine_ls_structure_factor_coef Fsqd
_refine_ls_weighting_details 'calc w=1/[\s^2^(Fo^2^)+(0.0436P)^2^+16.9019P] where P=(Fo^2^+2Fc^2^)/3'
_refine_ls_weighting_scheme calc
_refine_ls_wR_factor_gt 0.0602
_refine_ls_wR_factor_ref 0.0610
_reflns_number_gt 4527
_reflns_number_total 4768
_reflns_threshold_expression >2sigma(I)
_cod_data_source_file ic100610t_si_001_1.cif
_cod_data_source_block 5
_cod_depositor_comments
;
The following automatic conversions were performed:

'_exptl_absorpt_correction_type' value 'Multi-scan' changed to
'multi-scan' according to the built-in table from CIF Core dictionary
named 'cif_core.dic' version 2.4.1 from 2010-06-29.

Automatic conversion script
Id: cif_fix_values 1646 2011-03-28 12:23:43Z adriana 
;
_cod_original_sg_symbol_Hall -C2yc
_cod_database_code 4316706

loop_
_publ_contact_author
;
      Huang, Xiao-Chun
      Department of Chemistry
      Shantou University
      Guangdong 515063
      P. R. China
;

loop_
_symmetry_equiv_pos_as_xyz
'x, y, z'
'-x, y, -z+1/2'
'x+1/2, y+1/2, z'
'-x+1/2, y+1/2, -z+1/2'
'-x, -y, -z'
'x, -y, z-1/2'
'-x+1/2, -y+1/2, -z'
'x+1/2, -y+1/2, z-1/2'

loop_
_atom_site_label
_atom_site_type_symbol
_atom_site_fract_x
_atom_site_fract_y
_atom_site_fract_z
_atom_site_U_iso_or_equiv
_atom_site_adp_type
_atom_site_occupancy
_atom_site_symmetry_multiplicity
_atom_site_calc_flag
_atom_site_refinement_flags
_atom_site_disorder_assembly
_atom_site_disorder_group
Cd1 Cd 0.201179(13) 0.597000(14) 0.138621(15) 0.02000(8) Uani 1 1 d . . .
Cd2 Cd 0.102451(13) 0.803930(15) 0.085031(16) 0.02166(8) Uani 1 1 d . . .
Cd3 Cd 0.0000 1.0000 0.0000 0.02332(9) Uani 1 2 d S . .
Cd4 Cd 0.079512(13) 0.609261(15) -0.128470(16) 0.02158(8) Uani 1 1 d . . .
Cd5 Cd 0.2500 0.7500 0.5000 0.01823(9) Uani 1 2 d S . .
Cl1 Cl 0.06949(5) 0.65576(5) 0.01225(5) 0.02628(19) Uani 1 1 d . . .
Cl2 Cl 0.06819(6) 0.89423(7) -0.05278(7) 0.0410(3) Uani 1 1 d . . .
N1 N 0.19552(17) 0.68402(19) 0.2379(2) 0.0283(7) Uani 1 1 d . . .
N2 N 0.14158(18) 0.7418(2) 0.2167(2) 0.0303(7) Uani 1 1 d . . .
N3 N 0.20600(17) 0.73844(19) 0.35555(19) 0.0278(7) Uani 1 1 d . . .
N4 N 0.25466(16) 0.71066(18) 0.1123(2) 0.0257(7) Uani 1 1 d . . .
N5 N 0.21656(16) 0.78238(19) 0.0960(2) 0.0263(7) Uani 1 1 d . . .
N6 N 0.32475(16) 0.80913(18) 0.1048(2) 0.0261(7) Uani 1 1 d . . .
N7 N 0.14122(16) 0.92886(19) 0.1584(2) 0.0281(7) Uani 1 1 d . . .
N8 N 0.10023(17) 0.99756(19) 0.1333(2) 0.0306(7) Uani 1 1 d . . .
N9 N 0.19979(16) 1.02549(19) 0.2544(2) 0.0289(7) Uani 1 1 d . . .
N10 N 0.08547(16) 0.5478(2) -0.24596(19) 0.0288(7) Uani 1 1 d . . .
N11 N 0.03319(17) 0.5548(2) -0.3279(2) 0.0332(8) Uani 1 1 d . . .
N12 N 0.12810(16) 0.4898(2) -0.3258(2) 0.0304(7) Uani 1 1 d . . .
N13 N 0.13313(16) 0.80329(19) 0.4706(2) 0.0300(7) Uani 1 1 d . . .
N14 N 0.05028(16) 0.89103(18) 0.4657(2) 0.0272(7) Uani 1 1 d . . .
N15 N 0.01755(16) 0.81681(19) 0.4445(2) 0.0289(7) Uani 1 1 d . . .
N16 N 0.20852(18) 0.61560(18) 0.4941(2) 0.0282(7) Uani 1 1 d . . .
N17 N 0.20070(16) 0.49150(18) 0.53828(19) 0.0260(7) Uani 1 1 d . . .
N18 N 0.14787(16) 0.49833(18) 0.45544(19) 0.0267(7) Uani 1 1 d . . .
C1 C 0.2316(2) 0.6850(2) 0.3196(2) 0.0318(9) Uani 1 1 d . . .
H1 H 0.2716 0.6515 0.3505 0.038 Uiso 1 1 calc R . .
C2 C 0.1500(2) 0.7716(2) 0.2881(2) 0.0304(8) Uani 1 1 d . . .
H2 H 0.1200 0.8118 0.2915 0.036 Uiso 1 1 calc R . .
C3 C 0.31797(19) 0.7290(2) 0.1166(2) 0.0274(8) Uani 1 1 d . . .
H3 H 0.3544 0.6910 0.1267 0.033 Uiso 1 1 calc R . .
C4 C 0.26019(19) 0.8382(2) 0.0917(2) 0.0284(8) Uani 1 1 d . . .
H4 H 0.2472 0.8927 0.0807 0.034 Uiso 1 1 calc R . .
C5 C 0.19953(19) 0.9480(2) 0.2302(2) 0.0288(8) Uani 1 1 d . . .
H5 H 0.2368 0.9113 0.2610 0.035 Uiso 1 1 calc R . .
C6 C 0.1362(2) 1.0531(2) 0.1910(3) 0.0317(9) Uani 1 1 d . . .
H6 H 0.1195 1.1060 0.1884 0.038 Uiso 1 1 calc R . .
C7 C 0.1398(2) 0.5099(3) -0.2487(2) 0.0333(9) Uani 1 1 d . . .
H7 H 0.1833 0.4978 -0.2006 0.040 Uiso 1 1 calc R . .
C8 C 0.0607(2) 0.5200(3) -0.3729(3) 0.0427(11) Uani 1 1 d . . .
H8 H 0.0359 0.5168 -0.4313 0.051 Uiso 1 1 calc R . .
C9 C 0.1183(2) 0.8803(2) 0.4804(3) 0.0297(8) Uani 1 1 d . . .
H9 H 0.1524 0.9220 0.4959 0.036 Uiso 1 1 calc R . .
C10 C 0.0688(2) 0.7668(2) 0.4483(3) 0.0351(9) Uani 1 1 d . . .
H10 H 0.0610 0.7115 0.4367 0.042 Uiso 1 1 calc R . .
C11 C 0.2349(2) 0.5618(2) 0.5572(2) 0.0318(9) Uani 1 1 d . . .
H11 H 0.2739 0.5731 0.6097 0.038 Uiso 1 1 calc R . .
C12 C 0.1551(2) 0.5727(2) 0.4325(2) 0.0265(8) Uani 1 1 d . . .
H12 H 0.1259 0.5932 0.3789 0.032 Uiso 1 1 calc R . .
O1W O 0.0000 0.7018(5) -0.2500 0.037(2) Uani 0.50 2 d SPU . 1
H1WA H 0.0264 0.7319 -0.2632 0.045 Uiso 0.50 1 d PR . 1
O1W' O 0.0075(8) 0.7169(8) -0.2005(9) 0.045(3) Uani 0.25 1 d PU . 2
H1WC H 0.0314 0.7561 -0.2063 0.054 Uiso 0.25 1 d PR . 2
H1WD H -0.0201 0.7337 -0.1807 0.054 Uiso 0.25 1 d PR . 2

loop_
_atom_site_aniso_label
_atom_site_aniso_U_11
_atom_site_aniso_U_22
_atom_site_aniso_U_33
_atom_site_aniso_U_23
_atom_site_aniso_U_13
_atom_site_aniso_U_12
Cd1 0.02217(13) 0.01727(13) 0.01994(14) -0.00135(9) 0.00940(11) -0.00064(9)
Cd2 0.01792(13) 0.02045(14) 0.02437(15) 0.00025(10) 0.00811(11) 0.00162(9)
Cd3 0.01729(17) 0.02074(19) 0.0254(2) 0.00444(14) 0.00462(15) -0.00173(13)
Cd4 0.01705(13) 0.02338(14) 0.02248(14) 0.00230(10) 0.00779(11) -0.00108(9)
Cd5 0.01910(17) 0.01632(17) 0.01901(18) -0.00124(13) 0.00874(14) 0.00000(13)
Cl1 0.0258(4) 0.0248(4) 0.0257(4) -0.0048(3) 0.0100(3) -0.0005(3)
Cl2 0.0496(6) 0.0432(6) 0.0380(6) 0.0122(4) 0.0270(5) 0.0202(5)
N1 0.0357(17) 0.0249(16) 0.0238(17) 0.0012(13) 0.0136(14) 0.0056(13)
N2 0.0340(17) 0.0296(17) 0.0229(17) 0.0013(13) 0.0098(14) 0.0074(14)
N3 0.0327(17) 0.0281(17) 0.0212(16) -0.0015(13) 0.0116(14) 0.0042(13)
N4 0.0236(15) 0.0207(15) 0.0343(18) -0.0023(13) 0.0149(13) -0.0017(12)
N5 0.0227(15) 0.0211(15) 0.0363(18) 0.0008(13) 0.0148(14) 0.0008(12)
N6 0.0257(15) 0.0232(16) 0.0330(18) 0.0012(13) 0.0167(14) -0.0018(12)
N7 0.0237(15) 0.0243(16) 0.0309(17) -0.0081(13) 0.0083(13) -0.0026(13)
N8 0.0262(15) 0.0248(17) 0.0297(17) 0.0008(13) 0.0040(13) 0.0011(13)
N9 0.0249(15) 0.0253(16) 0.0288(17) -0.0042(13) 0.0064(13) -0.0026(13)
N10 0.0221(15) 0.0404(19) 0.0198(16) -0.0004(14) 0.0065(13) 0.0057(13)
N11 0.0247(15) 0.045(2) 0.0234(17) -0.0061(15) 0.0062(13) 0.0094(14)
N12 0.0241(15) 0.0395(19) 0.0255(17) -0.0015(14) 0.0098(13) 0.0096(14)
N13 0.0222(15) 0.0300(18) 0.0385(19) -0.0052(14) 0.0148(14) 0.0030(13)
N14 0.0226(15) 0.0215(16) 0.0371(19) -0.0054(13) 0.0137(14) -0.0007(12)
N15 0.0206(15) 0.0247(16) 0.0397(19) -0.0062(14) 0.0129(14) 0.0006(12)
N16 0.0356(17) 0.0207(15) 0.0267(17) -0.0006(13) 0.0133(14) -0.0071(13)
N17 0.0302(16) 0.0240(16) 0.0198(16) 0.0027(12) 0.0084(13) -0.0050(13)
N18 0.0270(15) 0.0237(16) 0.0234(16) 0.0002(12) 0.0069(13) -0.0040(12)
C1 0.036(2) 0.032(2) 0.025(2) 0.0043(16) 0.0121(17) 0.0104(17)
C2 0.039(2) 0.027(2) 0.028(2) 0.0005(16) 0.0188(17) 0.0058(17)
C3 0.0254(18) 0.0243(19) 0.035(2) 0.0002(16) 0.0163(16) 0.0016(15)
C4 0.0266(18) 0.0199(18) 0.039(2) 0.0018(16) 0.0157(16) -0.0018(15)
C5 0.0240(18) 0.026(2) 0.029(2) 0.0017(16) 0.0063(16) 0.0034(15)
C6 0.0278(19) 0.0222(19) 0.037(2) -0.0035(16) 0.0086(17) 0.0005(15)
C7 0.0234(18) 0.050(3) 0.024(2) 0.0014(18) 0.0094(16) 0.0099(17)
C8 0.031(2) 0.067(3) 0.021(2) -0.005(2) 0.0046(17) 0.017(2)
C9 0.0215(17) 0.027(2) 0.040(2) -0.0038(17) 0.0142(17) -0.0010(15)
C10 0.028(2) 0.024(2) 0.054(3) -0.0078(18) 0.0192(19) -0.0007(16)
C11 0.035(2) 0.029(2) 0.0229(19) 0.0002(16) 0.0064(16) -0.0131(16)
C12 0.0300(18) 0.0256(19) 0.0201(18) 0.0036(15) 0.0086(15) -0.0004(15)
O1W 0.034(4) 0.009(4) 0.045(6) 0.000 -0.001(4) 0.000
O1W' 0.050(6) 0.019(5) 0.061(8) 0.024(6) 0.022(6) 0.023(5)

loop_
_atom_type_symbol
_atom_type_description
_atom_type_scat_dispersion_real
_atom_type_scat_dispersion_imag
_atom_type_scat_source
C C 0.0033 0.0016 'International Tables Vol C Tables 4.2.6.8 and 6.1.1.4'
H H 0.0000 0.0000 'International Tables Vol C Tables 4.2.6.8 and 6.1.1.4'
N N 0.0061 0.0033 'International Tables Vol C Tables 4.2.6.8 and 6.1.1.4'
O O 0.0106 0.0060 'International Tables Vol C Tables 4.2.6.8 and 6.1.1.4'
Cl Cl 0.1484 0.1585 'International Tables Vol C Tables 4.2.6.8 and 6.1.1.4'
Cd Cd -0.8075 1.2024 'International Tables Vol C Tables 4.2.6.8 and 6.1.1.4'

loop_
_geom_angle_atom_site_label_1
_geom_angle_atom_site_label_2
_geom_angle_atom_site_label_3
_geom_angle
_geom_angle_site_symmetry_1
_geom_angle_site_symmetry_3
_geom_angle_publ_flag
N17 Cd1 N4 99.97(11) 6_565 . ?
N17 Cd1 N1 177.04(11) 6_565 . ?
N4 Cd1 N1 82.19(11) . . ?
N17 Cd1 N9 90.41(11) 6_565 4_545 ?
N4 Cd1 N9 104.66(11) . 4_545 ?
N1 Cd1 N9 90.99(11) . 4_545 ?
N17 Cd1 N12 93.64(11) 6_565 6_566 ?
N4 Cd1 N12 163.63(11) . 6_566 ?
N1 Cd1 N12 83.91(12) . 6_566 ?
N9 Cd1 N12 84.15(11) 4_545 6_566 ?
N17 Cd1 Cl1 86.38(7) 6_565 . ?
N4 Cd1 Cl1 86.00(8) . . ?
N1 Cd1 Cl1 91.78(8) . . ?
N9 Cd1 Cl1 169.26(8) 4_545 . ?
N12 Cd1 Cl1 85.83(8) 6_566 . ?
N15 Cd2 N5 171.75(12) 2 . ?
N15 Cd2 N2 95.48(11) 2 . ?
N5 Cd2 N2 89.69(11) . . ?
N15 Cd2 N7 95.43(11) 2 . ?
N5 Cd2 N7 91.24(11) . . ?
N2 Cd2 N7 87.10(11) . . ?
N15 Cd2 Cl2 87.06(8) 2 . ?
N5 Cd2 Cl2 88.73(8) . . ?
N2 Cd2 Cl2 171.66(9) . . ?
N7 Cd2 Cl2 84.75(9) . . ?
N15 Cd2 Cl1 88.42(8) 2 . ?
N5 Cd2 Cl1 85.23(8) . . ?
N2 Cd2 Cl1 89.17(8) . . ?
N7 Cd2 Cl1 174.88(8) . . ?
Cl2 Cd2 Cl1 98.86(3) . . ?
N14 Cd3 N14 180.00(16) 6_575 2 ?
N14 Cd3 N8 90.31(11) 6_575 5_575 ?
N14 Cd3 N8 89.69(11) 2 5_575 ?
N14 Cd3 N8 89.69(11) 6_575 . ?
N14 Cd3 N8 90.31(11) 2 . ?
N8 Cd3 N8 180.00(15) 5_575 . ?
N14 Cd3 Cl2 91.76(8) 6_575 . ?
N14 Cd3 Cl2 88.24(8) 2 . ?
N8 Cd3 Cl2 90.40(8) 5_575 . ?
N8 Cd3 Cl2 89.60(8) . . ?
N14 Cd3 Cl2 88.24(8) 6_575 5_575 ?
N14 Cd3 Cl2 91.76(8) 2 5_575 ?
N8 Cd3 Cl2 89.60(8) 5_575 5_575 ?
N8 Cd3 Cl2 90.40(8) . 5_575 ?
Cl2 Cd3 Cl2 180.00(4) . 5_575 ?
N6 Cd4 N11 165.35(12) 7_565 2_554 ?
N6 Cd4 O1W' 85.8(4) 7_565 . ?
N11 Cd4 O1W' 79.6(4) 2_554 . ?
N6 Cd4 N18 96.82(11) 7_565 6_565 ?
N11 Cd4 N18 97.82(11) 2_554 6_565 ?
O1W' Cd4 N18 173.6(4) . 6_565 ?
N6 Cd4 N10 90.70(11) 7_565 . ?
N11 Cd4 N10 89.97(11) 2_554 . ?
O1W' Cd4 N10 96.7(4) . . ?
N18 Cd4 N10 89.14(11) 6_565 . ?
N6 Cd4 O1W 87.74(13) 7_565 . ?
N11 Cd4 O1W 78.16(13) 2_554 . ?
O1W' Cd4 O1W 19.8(4) . . ?
N18 Cd4 O1W 165.38(15) 6_565 . ?
N10 Cd4 O1W 76.88(13) . . ?
N6 Cd4 Cl1 95.78(8) 7_565 . ?
N11 Cd4 Cl1 85.28(9) 2_554 . ?
O1W' Cd4 Cl1 89.8(4) . . ?
N18 Cd4 Cl1 84.20(8) 6_565 . ?
N10 Cd4 Cl1 171.21(8) . . ?
O1W Cd4 Cl1 109.24(10) . . ?
N3 Cd5 N3 180.000(1) . 7_566 ?
N3 Cd5 N16 86.03(11) . . ?
N3 Cd5 N16 93.97(11) 7_566 . ?
N3 Cd5 N16 93.97(11) . 7_566 ?
N3 Cd5 N16 86.03(11) 7_566 7_566 ?
N16 Cd5 N16 180.000(1) . 7_566 ?
N3 Cd5 N13 87.70(11) . . ?
N3 Cd5 N13 92.30(11) 7_566 . ?
N16 Cd5 N13 91.45(11) . . ?
N16 Cd5 N13 88.55(11) 7_566 . ?
N3 Cd5 N13 92.30(11) . 7_566 ?
N3 Cd5 N13 87.70(11) 7_566 7_566 ?
N16 Cd5 N13 88.55(11) . 7_566 ?
N16 Cd5 N13 91.45(11) 7_566 7_566 ?
N13 Cd5 N13 180.000(1) . 7_566 ?
Cd2 Cl1 Cd4 126.02(3) . . ?
Cd2 Cl1 Cd1 89.43(3) . . ?
Cd4 Cl1 Cd1 100.87(3) . . ?
Cd3 Cl2 Cd2 89.14(3) . . ?
C1 N1 N2 105.3(3) . . ?
C1 N1 Cd1 131.7(3) . . ?
N2 N1 Cd1 122.4(2) . . ?
C2 N2 N1 105.7(3) . . ?
C2 N2 Cd2 130.7(3) . . ?
N1 N2 Cd2 115.5(2) . . ?
C2 N3 C1 101.4(3) . . ?
C2 N3 Cd5 134.3(2) . . ?
C1 N3 Cd5 124.0(2) . . ?
C3 N4 N5 105.8(3) . . ?
C3 N4 Cd1 136.8(3) . . ?
N5 N4 Cd1 117.0(2) . . ?
C4 N5 N4 105.8(3) . . ?
C4 N5 Cd2 126.3(2) . . ?
N4 N5 Cd2 127.8(2) . . ?
C4 N6 C3 102.0(3) . . ?
C4 N6 Cd4 122.5(2) . 7_565 ?
C3 N6 Cd4 134.1(2) . 7_565 ?
C5 N7 N8 105.4(3) . . ?
C5 N7 Cd2 131.6(3) . . ?
N8 N7 Cd2 122.9(2) . . ?
C6 N8 N7 106.4(3) . . ?
C6 N8 Cd3 134.6(3) . . ?
N7 N8 Cd3 118.2(2) . . ?
C5 N9 C6 101.0(3) . . ?
C5 N9 Cd1 127.3(2) . 4 ?
C6 N9 Cd1 130.4(2) . 4 ?
C7 N10 N11 104.9(3) . . ?
C7 N10 Cd4 129.5(2) . . ?
N11 N10 Cd4 125.2(2) . . ?
C8 N11 N10 106.1(3) . . ?
C8 N11 Cd4 129.0(3) . 2_554 ?
N10 N11 Cd4 124.8(2) . 2_554 ?
C7 N12 C8 101.1(3) . . ?
C7 N12 Cd1 127.1(2) . 6_565 ?
C8 N12 Cd1 131.0(3) . 6_565 ?
C9 N13 C10 102.0(3) . . ?
C9 N13 Cd5 126.3(2) . . ?
C10 N13 Cd5 131.5(3) . . ?
C9 N14 N15 106.2(3) . . ?
C9 N14 Cd3 128.9(3) . 2 ?
N15 N14 Cd3 123.2(2) . 2 ?
C10 N15 N14 105.3(3) . . ?
C10 N15 Cd2 135.3(3) . 2 ?
N14 N15 Cd2 119.3(2) . 2 ?
C11 N16 C12 101.7(3) . . ?
C11 N16 Cd5 126.1(2) . . ?
C12 N16 Cd5 132.2(2) . . ?
C11 N17 N18 105.3(3) . . ?
C11 N17 Cd1 123.2(2) . 6_566 ?
N18 N17 Cd1 127.3(2) . 6_566 ?
C12 N18 N17 105.4(3) . . ?
C12 N18 Cd4 128.7(2) . 6_566 ?
N17 N18 Cd4 124.9(2) . 6_566 ?
N1 C1 N3 114.1(3) . . ?
N1 C1 H1 122.9 . . ?
N3 C1 H1 122.9 . . ?
N2 C2 N3 113.5(3) . . ?
N2 C2 H2 123.3 . . ?
N3 C2 H2 123.3 . . ?
N4 C3 N6 113.0(3) . . ?
N4 C3 H3 123.5 . . ?
N6 C3 H3 123.5 . . ?
N5 C4 N6 113.4(3) . . ?
N5 C4 H4 123.3 . . ?
N6 C4 H4 123.3 . . ?
N7 C5 N9 113.9(3) . . ?
N7 C5 H5 123.1 . . ?
N9 C5 H5 123.1 . . ?
N8 C6 N9 113.4(3) . . ?
N8 C6 H6 123.3 . . ?
N9 C6 H6 123.3 . . ?
N10 C7 N12 114.8(3) . . ?
N10 C7 H7 122.6 . . ?
N12 C7 H7 122.6 . . ?
N11 C8 N12 113.1(4) . . ?
N11 C8 H8 123.5 . . ?
N12 C8 H8 123.5 . . ?
N14 C9 N13 113.1(3) . . ?
N14 C9 H9 123.5 . . ?
N13 C9 H9 123.5 . . ?
N15 C10 N13 113.4(3) . . ?
N15 C10 H10 123.3 . . ?
N13 C10 H10 123.3 . . ?
N17 C11 N16 114.1(3) . . ?
N17 C11 H11 122.9 . . ?
N16 C11 H11 122.9 . . ?
N18 C12 N16 113.5(3) . . ?
N18 C12 H12 123.2 . . ?
N16 C12 H12 123.2 . . ?
Cd4 O1W Cd4 106.2(3) 2_554 . ?
Cd4 O1W H1WA 110.5 2_554 . ?
Cd4 O1W H1WA 110.5 . . ?
Cd4 O1W' H1WC 113.4 . . ?
H1WA O1W' H1WC 49.9 . . ?
Cd4 O1W' H1WD 113.6 . . ?
H1WC O1W' H1WD 110.5 . . ?

loop_
_geom_bond_atom_site_label_1
_geom_bond_atom_site_label_2
_geom_bond_distance
_geom_bond_site_symmetry_2
_geom_bond_publ_flag
Cd1 N17 2.319(3) 6_565 ?
Cd1 N4 2.334(3) . ?
Cd1 N1 2.338(3) . ?
Cd1 N9 2.363(3) 4_545 ?
Cd1 N12 2.378(3) 6_566 ?
Cd1 Cl1 2.7764(9) . ?
Cd2 N15 2.292(3) 2 ?
Cd2 N5 2.303(3) . ?
Cd2 N2 2.350(3) . ?
Cd2 N7 2.371(3) . ?
Cd2 Cl2 2.6881(11) . ?
Cd2 Cl1 2.7004(9) . ?
Cd3 N14 2.299(3) 6_575 ?
Cd3 N14 2.299(3) 2 ?
Cd3 N8 2.321(3) 5_575 ?
Cd3 N8 2.321(3) . ?
Cd3 Cl2 2.6821(10) . ?
Cd3 Cl2 2.6821(10) 5_575 ?
Cd4 N6 2.262(3) 7_565 ?
Cd4 N11 2.266(3) 2_554 ?
Cd4 O1W' 2.286(11) . ?
Cd4 N18 2.326(3) 6_565 ?
Cd4 N10 2.402(3) . ?
Cd4 O1W 2.537(5) . ?
Cd4 Cl1 2.7498(9) . ?
Cd5 N3 2.327(3) . ?
Cd5 N3 2.327(3) 7_566 ?
Cd5 N16 2.357(3) . ?
Cd5 N16 2.357(3) 7_566 ?
Cd5 N13 2.386(3) . ?
Cd5 N13 2.386(3) 7_566 ?
N1 C1 1.301(5) . ?
N1 N2 1.376(4) . ?
N2 C2 1.310(5) . ?
N3 C2 1.339(5) . ?
N3 C1 1.340(5) . ?
N4 C3 1.311(5) . ?
N4 N5 1.372(4) . ?
N5 C4 1.316(5) . ?
N6 C4 1.332(5) . ?
N6 C3 1.353(5) . ?
N6 Cd4 2.262(3) 7_565 ?
N7 C5 1.327(5) . ?
N7 N8 1.357(4) . ?
N8 C6 1.320(5) . ?
N9 C5 1.347(5) . ?
N9 C6 1.351(5) . ?
N9 Cd1 2.363(3) 4 ?
N10 C7 1.308(5) . ?
N10 N11 1.365(4) . ?
N11 C8 1.320(5) . ?
N11 Cd4 2.266(3) 2_554 ?
N12 C7 1.335(5) . ?
N12 C8 1.342(5) . ?
N12 Cd1 2.378(3) 6_565 ?
N13 C9 1.335(5) . ?
N13 C10 1.339(5) . ?
N14 C9 1.316(5) . ?
N14 N15 1.361(4) . ?
N14 Cd3 2.299(3) 2 ?
N15 C10 1.319(5) . ?
N15 Cd2 2.292(3) 2 ?
N16 C11 1.338(5) . ?
N16 C12 1.341(5) . ?
N17 C11 1.314(5) . ?
N17 N18 1.379(4) . ?
N17 Cd1 2.319(3) 6_566 ?
N18 C12 1.322(5) . ?
N18 Cd4 2.326(3) 6_566 ?
C1 H1 0.9300 . ?
C2 H2 0.9300 . ?
C3 H3 0.9300 . ?
C4 H4 0.9300 . ?
C5 H5 0.9300 . ?
C6 H6 0.9300 . ?
C7 H7 0.9300 . ?
C8 H8 0.9300 . ?
C9 H9 0.9300 . ?
C10 H10 0.9300 . ?
C11 H11 0.9300 . ?
C12 H12 0.9300 . ?
O1W Cd4 2.537(5) 2_554 ?
O1W H1WA 0.8499 . ?
O1W' H1WC 0.8500 . ?
O1W' H1WD 0.8499 . ?
